data_2227253
loop_
_publ_author_name
'Shakir, Raied Mustafa'
'Ariffin, Azhar'
'Ng, Seik Weng'

_publ_section_title
;
 Ethyl 4-[(3,5-di-<i>tert</i>-butyl-2-hydroxybenzyl)amino]benzoate
;
_journal_coeditor_code BT5371
_journal_issue 11
_journal_name_full 'Acta Crystallographica Section E'
_journal_page_first o2916
_journal_paper_doi 10.1107/S1600536810040742
_journal_volume 66
_journal_year 2010
_chemical_formula_iupac 'C24 H33 N O3'
_chemical_formula_moiety 'C24 H33 N O3'
_chemical_formula_sum 'C24 H33 N O3'
_chemical_formula_weight 383.51
_chemical_name_systematic
;
Ethyl 4-[(3,5-di-<i>tert</i>-butyl-2-hydroxybenzyl)amino]benzoate
;
_space_group_IT_number 14
_symmetry_cell_setting monoclinic
_symmetry_space_group_name_Hall '-P 2ybc'
_symmetry_space_group_name_H-M 'P 1 21/c 1'
_atom_sites_solution_hydrogens geom
_atom_sites_solution_primary direct
_atom_sites_solution_secondary difmap
_audit_creation_method SHELXL-97
_cell_angle_alpha 90.00
_cell_angle_beta 101.414(2)
_cell_angle_gamma 90.00
_cell_formula_units_Z 4
_cell_length_a 17.788(3)
_cell_length_b 8.9872(14)
_cell_length_c 14.235(2)
_cell_measurement_reflns_used 1466
_cell_measurement_temperature 100(2)
_cell_measurement_theta_max 21.3
_cell_measurement_theta_min 2.1
_cell_volume 2230.7(6)
_computing_cell_refinement 'SAINT (Bruker, 2009)'
_computing_data_collection 'APEX2 (Bruker, 2009)'
_computing_data_reduction 'SAINT (Bruker, 2009)'
_computing_molecular_graphics 'X-SEED (Barbour, 2001)'
_computing_publication_material 'publCIF (Westrip, 2010)'
_computing_structure_refinement 'SHELXL97 (Sheldrick, 2008)'
_computing_structure_solution 'SHELXS97 (Sheldrick, 2008)'
_diffrn_ambient_temperature 100(2)
_diffrn_measured_fraction_theta_full 1.000
_diffrn_measured_fraction_theta_max 1.000
_diffrn_measurement_device_type 'Bruker SMART APEX'
_diffrn_measurement_method '\w scans'
_diffrn_radiation_monochromator graphite
_diffrn_radiation_source 'fine-focus sealed tube'
_diffrn_radiation_type MoK\a
_diffrn_radiation_wavelength 0.71073
_diffrn_reflns_av_R_equivalents 0.0922
_diffrn_reflns_av_sigmaI/netI 0.0762
_diffrn_reflns_limit_h_max 21
_diffrn_reflns_limit_h_min -20
_diffrn_reflns_limit_k_max 10
_diffrn_reflns_limit_k_min -10
_diffrn_reflns_limit_l_max 16
_diffrn_reflns_limit_l_min -16
_diffrn_reflns_number 17094
_diffrn_reflns_theta_full 25.00
_diffrn_reflns_theta_max 25.00
_diffrn_reflns_theta_min 2.34
_diffrn_standards_decay_% 0
_diffrn_standards_interval_count 0
_diffrn_standards_interval_time 0
_diffrn_standards_number 0
_exptl_absorpt_coefficient_mu 0.074
_exptl_absorpt_correction_type none
_exptl_crystal_colour Colorless
_exptl_crystal_density_diffrn 1.142
_exptl_crystal_density_method 'not measured'
_exptl_crystal_description Prism
_exptl_crystal_F_000 832
_exptl_crystal_size_max 0.30
_exptl_crystal_size_mid 0.10
_exptl_crystal_size_min 0.03
_refine_diff_density_max 0.240
_refine_diff_density_min -0.227
_refine_ls_extinction_coef 0.0079(12)
_refine_ls_extinction_expression Fc^*^=kFc[1+0.001xFc^2^\l^3^/sin(2\q)]^-1/4^
_refine_ls_extinction_method 'SHELXL97 (Sheldrick, 2008)'
_refine_ls_goodness_of_fit_ref 1.026
_refine_ls_hydrogen_treatment constr
_refine_ls_matrix_type full
_refine_ls_number_parameters 283
_refine_ls_number_reflns 3928
_refine_ls_number_restraints 45
_refine_ls_restrained_S_all 1.046
_refine_ls_R_factor_all 0.1083
_refine_ls_R_factor_gt 0.0577
_refine_ls_shift/su_max 0.001
_refine_ls_shift/su_mean 0.001
_refine_ls_structure_factor_coef Fsqd
_refine_ls_weighting_details 'calc w=1/[\s^2^(Fo^2^)+(0.0662P)^2^+0.7154P] where P=(Fo^2^+2Fc^2^)/3'
_refine_ls_weighting_scheme calc
_refine_ls_wR_factor_gt 0.1299
_refine_ls_wR_factor_ref 0.1542
_reflns_number_gt 2428
_reflns_number_total 3928
_reflns_threshold_expression I>2\s(I)
_cod_data_source_file bt5371.cif
_cod_data_source_block I
_cod_original_sg_symbol_H-M 'P 21/c'
_cod_database_code 2227253
_cod_database_fobs_code 2227253

loop_
_symmetry_equiv_pos_as_xyz
'x, y, z'
'-x, y+1/2, -z+1/2'
'-x, -y, -z'
'x, -y-1/2, z-1/2'

loop_
_atom_site_type_symbol
_atom_site_label
_atom_site_fract_x
_atom_site_fract_y
_atom_site_fract_z
_atom_site_U_iso_or_equiv
_atom_site_adp_type
_atom_site_calc_flag
_atom_site_refinement_flags
_atom_site_occupancy
_atom_site_disorder_assembly
_atom_site_disorder_group
O O1 0.32463(11) 0.7157(2) 0.42898(14) 0.0281(5) Uani d . 1 . .
H H1O 0.3613 0.7145 0.3998 0.042 Uiso calc R 1 . .
O O2 0.46605(11) -0.2040(2) 0.36814(13) 0.0257(5) Uani d D 1 . .
O O3 0.58429(11) -0.1107(2) 0.41969(13) 0.0237(5) Uani d D 1 . .
N N1 0.41764(13) 0.5020(2) 0.31779(16) 0.0223(6) Uani d . 1 . .
H H1N 0.4497 0.5690 0.3479 0.027 Uiso calc R 1 . .
C C1 0.26841(16) 0.6193(3) 0.38515(19) 0.0206(6) Uani d . 1 . .
C C2 0.20301(16) 0.6027(3) 0.4259(2) 0.0224(7) Uani d . 1 . .
C C3 0.14725(16) 0.5024(3) 0.3809(2) 0.0246(7) Uani d . 1 . .
H H3 0.1028 0.4890 0.4076 0.029 Uiso calc R 1 . .
C C4 0.15296(16) 0.4208(3) 0.2993(2) 0.0227(7) Uani d . 1 A .
C C5 0.21844(16) 0.4441(3) 0.2617(2) 0.0227(7) Uani d . 1 . .
H H5 0.2236 0.3920 0.2052 0.027 Uiso calc R 1 . .
C C6 0.27635(15) 0.5401(3) 0.30322(19) 0.0197(6) Uani d . 1 . .
C C7 0.19398(17) 0.6857(3) 0.5172(2) 0.0272(7) Uani d . 1 . .
C C8 0.11681(17) 0.6522(4) 0.5457(2) 0.0388(8) Uani d . 1 . .
H H8A 0.1126 0.5451 0.5564 0.058 Uiso calc R 1 . .
H H8B 0.0748 0.6841 0.4942 0.058 Uiso calc R 1 . .
H H8C 0.1138 0.7061 0.6047 0.058 Uiso calc R 1 . .
C C9 0.25655(17) 0.6366(4) 0.6014(2) 0.0332(8) Uani d . 1 . .
H H9A 0.2537 0.5286 0.6097 0.050 Uiso calc R 1 . .
H H9B 0.2490 0.6867 0.6600 0.050 Uiso calc R 1 . .
H H9C 0.3070 0.6631 0.5885 0.050 Uiso calc R 1 . .
C C10 0.1981(2) 0.8544(3) 0.5028(2) 0.0399(9) Uani d . 1 . .
H H10A 0.2468 0.8797 0.4842 0.060 Uiso calc R 1 . .
H H10B 0.1949 0.9054 0.5627 0.060 Uiso calc R 1 . .
H H10C 0.1554 0.8860 0.4522 0.060 Uiso calc R 1 . .
C C11 0.09420(17) 0.3034(3) 0.2554(2) 0.0365(8) Uani d D 1 . .
C C12 0.0664(3) 0.3407(7) 0.1489(3) 0.077(2) Uani d PDU 0.834(6) A 1
H H12A 0.0275 0.2683 0.1199 0.115 Uiso calc PR 0.834(6) A 1
H H12B 0.1099 0.3368 0.1161 0.115 Uiso calc PR 0.834(6) A 1
H H12C 0.0442 0.4408 0.1428 0.115 Uiso calc PR 0.834(6) A 1
C C13 0.1347(3) 0.1529(4) 0.2641(4) 0.0600(17) Uani d PDU 0.834(6) A 1
H H13A 0.0980 0.0750 0.2377 0.090 Uiso calc PR 0.834(6) A 1
H H13B 0.1557 0.1318 0.3317 0.090 Uiso calc PR 0.834(6) A 1
H H13C 0.1765 0.1552 0.2284 0.090 Uiso calc PR 0.834(6) A 1
C C14 0.0263(2) 0.2976(5) 0.3027(4) 0.0452(13) Uani d PDU 0.834(6) A 1
H H14A -0.0094 0.2209 0.2719 0.068 Uiso calc PR 0.834(6) A 1
H H14B 0.0005 0.3944 0.2964 0.068 Uiso calc PR 0.834(6) A 1
H H14C 0.0433 0.2735 0.3707 0.068 Uiso calc PR 0.834(6) A 1
C C12' 0.1079(13) 0.210(2) 0.1736(14) 0.048(7) Uani d PDU 0.166(6) A 2
H H12D 0.1621 0.2163 0.1694 0.073 Uiso calc PR 0.166(6) A 2
H H12E 0.0761 0.2472 0.1139 0.073 Uiso calc PR 0.166(6) A 2
H H12F 0.0944 0.1068 0.1839 0.073 Uiso calc PR 0.166(6) A 2
C C13' 0.0927(15) 0.184(2) 0.3315(15) 0.074(9) Uani d PDU 0.166(6) A 2
H H13D 0.1373 0.1185 0.3355 0.111 Uiso calc PR 0.166(6) A 2
H H13E 0.0456 0.1248 0.3140 0.111 Uiso calc PR 0.166(6) A 2
H H13F 0.0941 0.2313 0.3938 0.111 Uiso calc PR 0.166(6) A 2
C C14' 0.0130(7) 0.361(2) 0.2415(18) 0.048(7) Uani d PDU 0.166(6) A 2
H H14D -0.0041 0.3589 0.3028 0.072 Uiso calc PR 0.166(6) A 2
H H14E -0.0208 0.2991 0.1948 0.072 Uiso calc PR 0.166(6) A 2
H H14F 0.0114 0.4641 0.2180 0.072 Uiso calc PR 0.166(6) A 2
C C15 0.34660(15) 0.5559(3) 0.25896(19) 0.0225(7) Uani d . 1 . .
H H15A 0.3374 0.5013 0.1974 0.027 Uiso calc R 1 . .
H H15B 0.3531 0.6623 0.2445 0.027 Uiso calc R 1 . .
C C16 0.43888(16) 0.3562(3) 0.33031(19) 0.0203(6) Uani d . 1 . .
C C17 0.51327(15) 0.3219(3) 0.37876(19) 0.0205(6) Uani d . 1 . .
H H17 0.5482 0.4004 0.4004 0.025 Uiso calc R 1 . .
C C18 0.53670(16) 0.1770(3) 0.39565(19) 0.0204(6) Uani d . 1 . .
H H18 0.5876 0.1565 0.4282 0.024 Uiso calc R 1 . .
C C19 0.48608(16) 0.0590(3) 0.36514(19) 0.0202(6) Uani d . 1 . .
C C20 0.41230(16) 0.0918(3) 0.31703(19) 0.0220(7) Uani d . 1 . .
H H20 0.3774 0.0130 0.2960 0.026 Uiso calc R 1 . .
C C21 0.38877(16) 0.2380(3) 0.29915(18) 0.0208(6) Uani d . 1 . .
H H21 0.3382 0.2581 0.2654 0.025 Uiso calc R 1 . .
C C22 0.50943(15) -0.0962(3) 0.38371(18) 0.0194(6) Uani d . 1 . .
C C23 0.61300(17) -0.2598(3) 0.4479(2) 0.0245(7) Uani d . 1 . .
H H23A 0.6072 -0.3259 0.3912 0.029 Uiso calc R 1 . .
H H23B 0.5846 -0.3037 0.4944 0.029 Uiso calc R 1 . .
C C24 0.69625(17) -0.2403(3) 0.4929(2) 0.0320(8) Uani d . 1 . .
H H24A 0.7188 -0.3374 0.5133 0.048 Uiso calc R 1 . .
H H24B 0.7009 -0.1744 0.5486 0.048 Uiso calc R 1 . .
H H24C 0.7234 -0.1964 0.4460 0.048 Uiso calc R 1 . .

loop_
_atom_site_aniso_label
_atom_site_aniso_U_11
_atom_site_aniso_U_22
_atom_site_aniso_U_33
_atom_site_aniso_U_12
_atom_site_aniso_U_13
_atom_site_aniso_U_23
O1 0.0285(12) 0.0281(11) 0.0296(12) -0.0076(9) 0.0102(9) -0.0064(9)
O2 0.0288(12) 0.0204(11) 0.0285(11) -0.0036(9) 0.0072(9) -0.0018(9)
O3 0.0254(11) 0.0184(10) 0.0271(11) 0.0027(8) 0.0049(9) 0.0050(8)
N1 0.0229(13) 0.0186(13) 0.0255(13) 0.0000(10) 0.0045(11) -0.0029(10)
C1 0.0232(16) 0.0138(14) 0.0229(15) 0.0011(12) 0.0001(12) -0.0007(12)
C2 0.0201(16) 0.0216(15) 0.0254(15) 0.0033(12) 0.0044(12) 0.0012(12)
C3 0.0204(16) 0.0246(16) 0.0295(17) 0.0006(12) 0.0068(13) 0.0009(13)
C4 0.0191(16) 0.0217(15) 0.0252(16) 0.0030(12) -0.0009(13) -0.0025(12)
C5 0.0265(17) 0.0197(15) 0.0209(15) 0.0051(12) 0.0025(13) -0.0006(12)
C6 0.0225(16) 0.0176(14) 0.0189(14) 0.0036(12) 0.0035(12) 0.0029(12)
C7 0.0275(17) 0.0290(17) 0.0277(16) 0.0003(13) 0.0114(14) -0.0037(13)
C8 0.0319(19) 0.051(2) 0.0372(19) -0.0004(16) 0.0151(16) -0.0107(16)
C9 0.0332(19) 0.0406(19) 0.0275(17) -0.0082(15) 0.0101(14) -0.0066(15)
C10 0.047(2) 0.0295(18) 0.047(2) 0.0008(15) 0.0194(17) -0.0112(16)
C11 0.0273(18) 0.0364(19) 0.044(2) -0.0023(15) 0.0038(16) -0.0094(16)
C12 0.063(3) 0.113(5) 0.047(3) -0.052(3) -0.009(2) -0.010(3)
C13 0.045(3) 0.033(2) 0.106(4) -0.014(2) 0.025(3) -0.032(3)
C14 0.028(2) 0.042(3) 0.068(3) -0.0133(19) 0.016(2) -0.016(2)
C12' 0.043(10) 0.047(10) 0.053(10) -0.007(8) 0.004(8) -0.026(8)
C13' 0.078(12) 0.063(11) 0.078(12) -0.014(9) 0.007(9) -0.005(9)
C14' 0.046(10) 0.050(10) 0.048(10) -0.009(8) 0.007(8) -0.012(8)
C15 0.0259(17) 0.0199(15) 0.0218(15) 0.0045(12) 0.0047(13) 0.0009(12)
C16 0.0259(16) 0.0195(15) 0.0174(14) 0.0004(12) 0.0090(12) -0.0002(12)
C17 0.0234(16) 0.0173(14) 0.0220(15) -0.0040(12) 0.0075(13) -0.0046(12)
C18 0.0201(15) 0.0225(15) 0.0191(14) 0.0006(12) 0.0054(12) -0.0018(12)
C19 0.0218(16) 0.0220(15) 0.0181(14) 0.0009(12) 0.0072(12) -0.0004(12)
C20 0.0244(16) 0.0193(15) 0.0234(15) -0.0033(12) 0.0075(13) -0.0012(12)
C21 0.0209(15) 0.0245(16) 0.0177(15) 0.0000(12) 0.0058(12) -0.0026(12)
C22 0.0193(16) 0.0228(15) 0.0176(14) -0.0010(13) 0.0070(12) -0.0016(12)
C23 0.0359(18) 0.0181(15) 0.0212(15) 0.0056(13) 0.0095(13) 0.0042(12)
C24 0.0344(19) 0.0292(17) 0.0323(18) 0.0076(14) 0.0065(15) 0.0098(14)

loop_
_atom_type_symbol
_atom_type_description
_atom_type_scat_dispersion_real
_atom_type_scat_dispersion_imag
_atom_type_scat_source
C C 0.0033 0.0016 'International Tables Vol C Tables 4.2.6.8 and 6.1.1.4'
H H 0.0000 0.0000 'International Tables Vol C Tables 4.2.6.8 and 6.1.1.4'
N N 0.0061 0.0033 'International Tables Vol C Tables 4.2.6.8 and 6.1.1.4'
O O 0.0106 0.0060 'International Tables Vol C Tables 4.2.6.8 and 6.1.1.4'

loop_
_geom_angle_atom_site_label_1
_geom_angle_atom_site_label_2
_geom_angle_atom_site_label_3
_geom_angle_site_symmetry_1
_geom_angle_site_symmetry_3
_geom_angle
_geom_angle_publ_flag
C1 O1 H1O . . 109.5 ?
C22 O3 C23 . . 117.5(2) ?
C16 N1 C15 . . 125.5(2) ?
C16 N1 H1N . . 117.2 ?
C15 N1 H1N . . 117.2 ?
O1 C1 C6 . . 121.0(3) ?
O1 C1 C2 . . 117.8(2) ?
C6 C1 C2 . . 121.2(2) ?
C3 C2 C1 . . 116.7(3) ?
C3 C2 C7 . . 121.1(3) ?
C1 C2 C7 . . 122.1(2) ?
C4 C3 C2 . . 123.9(3) ?
C4 C3 H3 . . 118.0 ?
C2 C3 H3 . . 118.0 ?
C5 C4 C3 . . 116.5(2) ?
C5 C4 C11 . . 120.2(3) ?
C3 C4 C11 . . 123.2(3) ?
C6 C5 C4 . . 122.6(3) ?
C6 C5 H5 . . 118.7 ?
C4 C5 H5 . . 118.7 ?
C5 C6 C1 . . 119.0(3) ?
C5 C6 C15 . . 119.1(2) ?
C1 C6 C15 . . 121.9(2) ?
C10 C7 C9 . . 110.0(3) ?
C10 C7 C8 . . 107.4(3) ?
C9 C7 C8 . . 106.6(2) ?
C10 C7 C2 . . 110.6(2) ?
C9 C7 C2 . . 110.0(2) ?
C8 C7 C2 . . 112.2(2) ?
C7 C8 H8A . . 109.5 ?
C7 C8 H8B . . 109.5 ?
H8A C8 H8B . . 109.5 ?
C7 C8 H8C . . 109.5 ?
H8A C8 H8C . . 109.5 ?
H8B C8 H8C . . 109.5 ?
C7 C9 H9A . . 109.5 ?
C7 C9 H9B . . 109.5 ?
H9A C9 H9B . . 109.5 ?
C7 C9 H9C . . 109.5 ?
H9A C9 H9C . . 109.5 ?
H9B C9 H9C . . 109.5 ?
C7 C10 H10A . . 109.5 ?
C7 C10 H10B . . 109.5 ?
H10A C10 H10B . . 109.5 ?
C7 C10 H10C . . 109.5 ?
H10A C10 H10C . . 109.5 ?
H10B C10 H10C . . 109.5 ?
C12' C11 C14' . . 113.0(13) ?
C14 C11 C13 . . 110.1(3) ?
C12' C11 C13' . . 100.8(15) ?
C14' C11 C13' . . 100.6(13) ?
C12' C11 C4 . . 120.1(9) ?
C14 C11 C4 . . 112.8(3) ?
C14' C11 C4 . . 111.9(9) ?
C13 C11 C4 . . 107.7(3) ?
C13' C11 C4 . . 107.6(10) ?
C14 C11 C12 . . 108.7(3) ?
C13 C11 C12 . . 109.1(4) ?
C4 C11 C12 . . 108.3(3) ?
C11 C12 H12A . . 109.5 ?
C11 C12 H12B . . 109.5 ?
H12A C12 H12B . . 109.5 ?
C11 C12 H12C . . 109.5 ?
H12A C12 H12C . . 109.5 ?
H12B C12 H12C . . 109.5 ?
C11 C13 H13A . . 109.5 ?
C11 C13 H13B . . 109.5 ?
H13A C13 H13B . . 109.5 ?
C11 C13 H13C . . 109.5 ?
H13A C13 H13C . . 109.5 ?
H13B C13 H13C . . 109.5 ?
C11 C14 H14A . . 109.5 ?
C11 C14 H14B . . 109.5 ?
H14A C14 H14B . . 109.5 ?
C11 C14 H14C . . 109.5 ?
H14A C14 H14C . . 109.5 ?
H14B C14 H14C . . 109.5 ?
C11 C12' H12D . . 109.5 ?
C11 C12' H12E . . 109.5 ?
H12D C12' H12E . . 109.5 ?
C11 C12' H12F . . 109.5 ?
H12D C12' H12F . . 109.5 ?
H12E C12' H12F . . 109.5 ?
C11 C13' H13D . . 109.5 ?
C11 C13' H13E . . 109.5 ?
H13D C13' H13E . . 109.5 ?
C11 C13' H13F . . 109.5 ?
H13D C13' H13F . . 109.5 ?
H13E C13' H13F . . 109.5 ?
C11 C14' H14D . . 109.5 ?
C11 C14' H14E . . 109.5 ?
H14D C14' H14E . . 109.5 ?
C11 C14' H14F . . 109.5 ?
H14D C14' H14F . . 109.5 ?
H14E C14' H14F . . 109.5 ?
N1 C15 C6 . . 115.1(2) ?
N1 C15 H15A . . 108.5 ?
C6 C15 H15A . . 108.5 ?
N1 C15 H15B . . 108.5 ?
C6 C15 H15B . . 108.5 ?
H15A C15 H15B . . 107.5 ?
N1 C16 C17 . . 119.0(2) ?
N1 C16 C21 . . 123.0(2) ?
C17 C16 C21 . . 118.0(2) ?
C18 C17 C16 . . 121.3(2) ?
C18 C17 H17 . . 119.4 ?
C16 C17 H17 . . 119.4 ?
C17 C18 C19 . . 120.6(3) ?
C17 C18 H18 . . 119.7 ?
C19 C18 H18 . . 119.7 ?
C20 C19 C18 . . 118.6(2) ?
C20 C19 C22 . . 119.9(2) ?
C18 C19 C22 . . 121.5(2) ?
C19 C20 C21 . . 120.9(3) ?
C19 C20 H20 . . 119.5 ?
C21 C20 H20 . . 119.5 ?
C20 C21 C16 . . 120.7(3) ?
C20 C21 H21 . . 119.7 ?
C16 C21 H21 . . 119.7 ?
O2 C22 O3 . . 122.3(2) ?
O2 C22 C19 . . 124.9(2) ?
O3 C22 C19 . . 112.8(2) ?
O3 C23 C24 . . 105.7(2) ?
O3 C23 H23A . . 110.6 ?
C24 C23 H23A . . 110.6 ?
O3 C23 H23B . . 110.6 ?
C24 C23 H23B . . 110.6 ?
H23A C23 H23B . . 108.7 ?
C23 C24 H24A . . 109.5 ?
C23 C24 H24B . . 109.5 ?
H24A C24 H24B . . 109.5 ?
C23 C24 H24C . . 109.5 ?
H24A C24 H24C . . 109.5 ?
H24B C24 H24C . . 109.5 ?

loop_
_geom_bond_atom_site_label_1
_geom_bond_atom_site_label_2
_geom_bond_site_symmetry_2
_geom_bond_distance
_geom_bond_publ_flag
O1 C1 . 1.376(3) ?
O1 H1O . 0.8400 ?
O2 C22 . 1.231(3) ?
O3 C22 . 1.335(3) ?
O3 C23 . 1.462(3) ?
N1 C16 . 1.366(3) ?
N1 C15 . 1.454(3) ?
N1 H1N . 0.8800 ?
C1 C6 . 1.397(4) ?
C1 C2 . 1.407(4) ?
C2 C3 . 1.398(4) ?
C2 C7 . 1.534(4) ?
C3 C4 . 1.395(4) ?
C3 H3 . 0.9500 ?
C4 C5 . 1.391(4) ?
C4 C11 . 1.529(4) ?
C5 C6 . 1.384(4) ?
C5 H5 . 0.9500 ?
C6 C15 . 1.513(4) ?
C7 C10 . 1.534(4) ?
C7 C9 . 1.531(4) ?
C7 C8 . 1.536(4) ?
C8 H8A . 0.9800 ?
C8 H8B . 0.9800 ?
C8 H8C . 0.9800 ?
C9 H9A . 0.9800 ?
C9 H9B . 0.9800 ?
C9 H9C . 0.9800 ?
C10 H10A . 0.9800 ?
C10 H10B . 0.9800 ?
C10 H10C . 0.9800 ?
C11 C12' . 1.491(9) ?
C11 C14 . 1.495(5) ?
C11 C14' . 1.511(9) ?
C11 C13 . 1.526(5) ?
C11 C13' . 1.531(10) ?
C11 C12 . 1.535(5) ?
C12 H12A . 0.9800 ?
C12 H12B . 0.9800 ?
C12 H12C . 0.9800 ?
C13 H13A . 0.9800 ?
C13 H13B . 0.9800 ?
C13 H13C . 0.9800 ?
C14 H14A . 0.9800 ?
C14 H14B . 0.9800 ?
C14 H14C . 0.9800 ?
C12' H12D . 0.9800 ?
C12' H12E . 0.9800 ?
C12' H12F . 0.9800 ?
C13' H13D . 0.9800 ?
C13' H13E . 0.9800 ?
C13' H13F . 0.9800 ?
C14' H14D . 0.9800 ?
C14' H14E . 0.9800 ?
C14' H14F . 0.9800 ?
C15 H15A . 0.9900 ?
C15 H15B . 0.9900 ?
C16 C17 . 1.400(4) ?
C16 C21 . 1.401(4) ?
C17 C18 . 1.374(4) ?
C17 H17 . 0.9500 ?
C18 C19 . 1.403(4) ?
C18 H18 . 0.9500 ?
C19 C20 . 1.387(4) ?
C19 C22 . 1.465(4) ?
C20 C21 . 1.387(4) ?
C20 H20 . 0.9500 ?
C21 H21 . 0.9500 ?
C23 C24 . 1.503(4) ?
C23 H23A . 0.9900 ?
C23 H23B . 0.9900 ?
C24 H24A . 0.9800 ?
C24 H24B . 0.9800 ?
C24 H24C . 0.9800 ?

loop_
_geom_hbond_atom_site_label_D
_geom_hbond_atom_site_label_H
_geom_hbond_atom_site_label_A
_geom_hbond_site_symmetry_A
_geom_hbond_distance_DH
_geom_hbond_distance_HA
_geom_hbond_distance_DA
_geom_hbond_angle_DHA
_geom_hbond_publ_flag
O1 H1o O2 1_565 0.84 2.13 2.909(3) 154 yes
N1 H1n O2 1_565 0.88 2.07 2.827(3) 143 yes

loop_
_geom_torsion_atom_site_label_1
_geom_torsion_atom_site_label_2
_geom_torsion_atom_site_label_3
_geom_torsion_atom_site_label_4
_geom_torsion_site_symmetry_1
_geom_torsion_site_symmetry_2
_geom_torsion_site_symmetry_3
_geom_torsion_site_symmetry_4
_geom_torsion
_geom_torsion_publ_flag
O1 C1 C2 C3 . . . . -179.0(2) ?
C6 C1 C2 C3 . . . . 0.7(4) ?
O1 C1 C2 C7 . . . . -1.2(4) ?
C6 C1 C2 C7 . . . . 178.5(2) ?
C1 C2 C3 C4 . . . . -0.5(4) ?
C7 C2 C3 C4 . . . . -178.3(3) ?
C2 C3 C4 C5 . . . . -0.6(4) ?
C2 C3 C4 C11 . . . . 175.5(3) ?
C3 C4 C5 C6 . . . . 1.5(4) ?
C11 C4 C5 C6 . . . . -174.7(3) ?
C4 C5 C6 C1 . . . . -1.3(4) ?
C4 C5 C6 C15 . . . . 178.4(2) ?
O1 C1 C6 C5 . . . . 179.8(2) ?
C2 C1 C6 C5 . . . . 0.2(4) ?
O1 C1 C6 C15 . . . . 0.1(4) ?
C2 C1 C6 C15 . . . . -179.6(2) ?
C3 C2 C7 C10 . . . . -123.6(3) ?
C1 C2 C7 C10 . . . . 58.7(3) ?
C3 C2 C7 C9 . . . . 114.7(3) ?
C1 C2 C7 C9 . . . . -63.1(3) ?
C3 C2 C7 C8 . . . . -3.8(4) ?
C1 C2 C7 C8 . . . . 178.5(3) ?
C5 C4 C11 C12' . . . . 1.7(13) ?
C3 C4 C11 C12' . . . . -174.2(12) ?
C5 C4 C11 C14 . . . . -177.9(3) ?
C3 C4 C11 C14 . . . . 6.2(4) ?
C5 C4 C11 C14' . . . . -134.4(11) ?
C3 C4 C11 C14' . . . . 49.7(11) ?
C5 C4 C11 C13 . . . . 60.4(4) ?
C3 C4 C11 C13 . . . . -115.5(4) ?
C5 C4 C11 C13' . . . . 116.0(12) ?
C3 C4 C11 C13' . . . . -59.9(12) ?
C5 C4 C11 C12 . . . . -57.5(4) ?
C3 C4 C11 C12 . . . . 126.6(4) ?
C16 N1 C15 C6 . . . . 77.4(3) ?
C5 C6 C15 N1 . . . . -113.9(3) ?
C1 C6 C15 N1 . . . . 65.8(3) ?
C15 N1 C16 C17 . . . . 171.6(2) ?
C15 N1 C16 C21 . . . . -10.2(4) ?
N1 C16 C17 C18 . . . . 178.1(3) ?
C21 C16 C17 C18 . . . . -0.1(4) ?
C16 C17 C18 C19 . . . . -0.5(4) ?
C17 C18 C19 C20 . . . . 0.5(4) ?
C17 C18 C19 C22 . . . . -179.0(2) ?
C18 C19 C20 C21 . . . . 0.1(4) ?
C22 C19 C20 C21 . . . . 179.6(3) ?
C19 C20 C21 C16 . . . . -0.7(4) ?
N1 C16 C21 C20 . . . . -177.4(3) ?
C17 C16 C21 C20 . . . . 0.7(4) ?
C23 O3 C22 O2 . . . . -4.9(4) ?
C23 O3 C22 C19 . . . . 175.4(2) ?
C20 C19 C22 O2 . . . . -7.5(4) ?
C18 C19 C22 O2 . . . . 172.0(3) ?
C20 C19 C22 O3 . . . . 172.2(2) ?
C18 C19 C22 O3 . . . . -8.3(4) ?
C22 O3 C23 C24 . . . . -175.3(2) ?
